data_4105986
loop_
_publ_author_name
'Biao Zhou'
'Akiko Kobayashi'
'Heng-Bo Cui'
'La-Sheng Long'
'Hiroki Fujimori'
'Hayao Kobayashi'

_publ_section_title
;
 Anomalous Dielectric Behavior and Thermal Motion of Water Molecules
 Confined in Channels of Porous Coordination Polymer Crystals
;
_journal_name_full 'Journal of the American Chemical Society'
_journal_page_first 5736
_journal_page_last 5739
_journal_paper_doi 10.1021/ja200978u
_journal_volume 133
_journal_year 2011
_chemical_formula_moiety 'C24 H48 Cu3 Gd2 N6 O33 '
_chemical_formula_sum 'C24 H48 Cu3 Gd2 N6 O33'
_chemical_formula_weight 1453.80
_space_group_IT_number 165
_symmetry_cell_setting trigonal
_symmetry_Int_Tables_number 165
_symmetry_space_group_name_Hall '-P 3 2"c'
_symmetry_space_group_name_H-M 'P -3 c 1'
_cell_angle_alpha 90.0000
_cell_angle_beta 90.0000
_cell_angle_gamma 120.0000
_cell_formula_units_Z 2
_cell_length_a 13.4147(10)
_cell_length_b 13.4147(10)
_cell_length_c 14.4622(12)
_cell_measurement_reflns_used 7169
_cell_measurement_temperature 273.1
_cell_measurement_theta_max 27.5
_cell_measurement_theta_min 7.4
_cell_volume 2253.9(3)
_computing_cell_refinement CrystalClear
_computing_data_collection CrystalClear
_computing_data_reduction CrystalStructure
_computing_publication_material 'CrystalStructure 3.8'
_computing_structure_refinement SHELXL
_computing_structure_solution SHELXS97
_diffrn_ambient_pressure 100
_diffrn_ambient_temperature 273
_diffrn_detector_area_resol_mean 7.31
_diffrn_measured_fraction_theta_full 1.000
_diffrn_measured_fraction_theta_max 1.000
_diffrn_measurement_device_type 'Rigaku Mercury'
_diffrn_measurement_method \w
_diffrn_radiation_type 'Mo K\a'
_diffrn_radiation_wavelength 0.71070
_diffrn_reflns_av_R_equivalents 0.042
_diffrn_reflns_limit_h_max 17
_diffrn_reflns_limit_h_min -17
_diffrn_reflns_limit_k_max 17
_diffrn_reflns_limit_k_min -17
_diffrn_reflns_limit_l_max 18
_diffrn_reflns_limit_l_min -18
_diffrn_reflns_number 41888
_diffrn_reflns_theta_full 27.48
_diffrn_reflns_theta_max 27.48
_diffrn_reflns_theta_min 3
_exptl_absorpt_coefficient_mu 4.412
_exptl_absorpt_correction_T_max 0.414
_exptl_absorpt_correction_T_min 0.273
_exptl_absorpt_correction_type multi-scan
_exptl_absorpt_process_details 'Jacobson, R. (1998) Private communication'
_exptl_crystal_colour blue
_exptl_crystal_density_diffrn 2.142
_exptl_crystal_description block
_exptl_crystal_F_000 1426.00
_exptl_crystal_size_max 0.20
_exptl_crystal_size_mid 0.20
_exptl_crystal_size_min 0.20
_refine_diff_density_max 1.39
_refine_diff_density_min -0.66
_refine_ls_extinction_method none
_refine_ls_goodness_of_fit_ref 1.208
_refine_ls_hydrogen_treatment refall
_refine_ls_number_parameters 106
_refine_ls_number_reflns 1701
_refine_ls_R_factor_gt 0.0371
_refine_ls_shift/su_max 0.0010
_refine_ls_structure_factor_coef Fsqd
_refine_ls_weighting_details 'w = 1/[\s^2^(Fo^2^)+(0.0328P)^2^+8.6399P] where P=(Fo^2^+2Fc^2^)/3'
_refine_ls_weighting_scheme calc
_refine_ls_wR_factor_ref 0.0826
_reflns_number_gt 1638
_reflns_number_total 1701
_reflns_threshold_expression F^2^>2.0\s(F^2^)
_cod_data_source_file ja200978u_si_005.cif
_cod_data_source_block '__0801128-Cu-Gd-IDA-273K-1'
_cod_original_formula_sum 'C24 H48 Cu3 Gd2 N6 O33 '
_cod_database_code 4105986

loop_
_symmetry_equiv_pos_site_id
_symmetry_equiv_pos_as_xyz
1 +X,+Y,+Z
2 -Y,+X-Y,+Z
3 -X+Y,-X,+Z
4 -X+Y,+Y,1/2+Z
5 +X,+X-Y,1/2+Z
6 -Y,-X,1/2+Z
7 -X,-Y,-Z
8 +Y,-X+Y,-Z
9 +X-Y,+X,-Z
10 +X-Y,-Y,1/2-Z
11 -X,-X+Y,1/2-Z
12 +Y,+X,1/2-Z

loop_
_atom_site_label
_atom_site_type_symbol
_atom_site_fract_x
_atom_site_fract_y
_atom_site_fract_z
_atom_site_U_iso_or_equiv
_atom_site_adp_type
_atom_site_occupancy
_atom_site_symmetry_multiplicity
_atom_site_calc_flag
_atom_site_refinement_flags
Gd(1) Gd 0.6667 0.3333 0.332699(19) 0.01446(12) Uani 1.00 3 d S
Cu(1) Cu 0.5000 0.5000 0.5000 0.02256(17) Uani 1.00 2 d S
O(1) O 0.5498(2) 0.3619(2) 0.4426(2) 0.0294(6) Uani 1.00 1 d .
O(2) O 0.4421(3) 0.1961(2) 0.3735(2) 0.0339(7) Uani 1.00 1 d .
O(3) O 0.5976(2) 0.5244(2) 0.6080(2) 0.0312(6) Uani 1.00 1 d .
O(4) O 0.6182(3) 0.4350(3) 0.7283(2) 0.0343(7) Uani 1.00 1 d .
O(5) O 0.2804(8) 0.2804(8) 0.2500 0.133(4) Uani 1.00 2 d S
O(6) O 0.1895(15) 0.034(2) 0.3265(13) 0.265(8) Uani 1.00 1 d .
N(1) N 0.3903(3) 0.3479(3) 0.5589(2) 0.0218(6) Uani 1.00 1 d .
C(1) C 0.4544(3) 0.2701(3) 0.4320(2) 0.0237(8) Uani 1.00 1 d .
C(2) C 0.3530(3) 0.2545(3) 0.4892(2) 0.0262(8) Uani 1.00 1 d .
C(3) C 0.4480(4) 0.3318(4) 0.6398(2) 0.0301(9) Uani 1.00 1 d .
C(4) C 0.5622(3) 0.4375(3) 0.6603(2) 0.0222(7) Uani 1.00 1 d .
H(1) H 0.2955 0.2551 0.4490 0.031 Uiso 1.00 1 c R
H(2) H 0.3183 0.1806 0.5204 0.031 Uiso 1.00 1 c R
H(3) H 0.4600 0.2673 0.6284 0.036 Uiso 1.00 1 c R
H(4) H 0.3984 0.3133 0.6934 0.036 Uiso 1.00 1 c R
H(5) H 0.3273 0.3504 0.5788 0.026 Uiso 1.00 1 c R

loop_
_atom_site_aniso_label
_atom_site_aniso_U_11
_atom_site_aniso_U_22
_atom_site_aniso_U_33
_atom_site_aniso_U_12
_atom_site_aniso_U_13
_atom_site_aniso_U_23
Gd(1) 0.01652(14) 0.01652(14) 0.01034(17) 0.00826(7) 0.0000 0.0000
Cu(1) 0.0277(3) 0.0213(3) 0.0204(3) 0.0136(2) -0.0051(2) 0.0028(2)
O(1) 0.0222(15) 0.0272(15) 0.0361(16) 0.0104(13) 0.0071(12) -0.0027(13)
O(2) 0.044(2) 0.0322(16) 0.0273(15) 0.0205(15) 0.0036(14) -0.0015(13)
O(3) 0.0376(17) 0.0265(15) 0.0281(14) 0.0150(14) -0.0087(13) 0.0031(12)
O(4) 0.0388(17) 0.0403(18) 0.0251(14) 0.0207(15) -0.0096(13) 0.0060(13)
O(5) 0.125(5) 0.125(5) 0.088(6) 0.017(7) -0.013(3) 0.013(3)
O(6) 0.218(15) 0.39(2) 0.291(16) 0.229(18) -0.061(13) -0.049(17)
N(1) 0.0218(16) 0.0270(17) 0.0211(14) 0.0157(14) -0.0005(13) 0.0002(13)
C(1) 0.032(2) 0.025(2) 0.0214(17) 0.0199(18) 0.0010(16) 0.0041(16)
C(2) 0.0222(19) 0.027(2) 0.028(2) 0.0104(17) 0.0027(16) 0.0015(16)
C(3) 0.030(2) 0.033(2) 0.0238(19) 0.0133(19) 0.0003(17) 0.0088(17)
C(4) 0.0247(19) 0.028(2) 0.0172(16) 0.0160(17) 0.0004(15) 0.0021(15)

loop_
_atom_type_symbol
_atom_type_description
_atom_type_scat_dispersion_real
_atom_type_scat_dispersion_imag
_atom_type_scat_source
C C 0.003 0.002
;
International Tables for Crystallography
(1992, Vol. C, Tables 4.2.6.8 and 6.1.1.4)
;
H H 0.000 0.000
;
International Tables for Crystallography
(1992, Vol. C, Table 6.1.1.4)
;
Cu Cu 0.320 1.265
;
International Tables for Crystallography
(1992, Vol. C, Tables 4.2.6.8 and 6.1.1.4)
;
Gd Gd -0.165 3.904
;
International Tables for Crystallography
(1992, Vol. C, Tables 4.2.6.8 and 6.1.1.4)
;
N N 0.006 0.003
;
International Tables for Crystallography
(1992, Vol. C, Tables 4.2.6.8 and 6.1.1.4)
;
O O 0.011 0.006
;
International Tables for Crystallography
(1992, Vol. C, Tables 4.2.6.8 and 6.1.1.4)
;

loop_
_geom_angle_atom_site_label_1
_geom_angle_atom_site_label_2
_geom_angle_atom_site_label_3
_geom_angle
_geom_angle_publ_flag
_geom_angle_site_symmetry_1
_geom_angle_site_symmetry_3
O(1) Gd(1) O(1) 80.71(13) yes . 2_655
O(1) Gd(1) O(1) 80.70(11) yes . 3_665
O(1) Gd(1) O(2) 50.65(10) yes . .
O(1) Gd(1) O(2) 124.62(11) yes . 2_655
O(1) Gd(1) O(2) 68.23(10) yes . 3_665
O(1) Gd(1) O(4) 141.14(13) yes . 4_654
O(1) Gd(1) O(4) 130.17(10) yes . 5_554
O(1) Gd(1) O(4) 82.20(12) yes . 6_664
O(1) Gd(1) O(1) 80.72(10) yes 2_655 3_665
O(1) Gd(1) O(2) 68.25(12) yes 2_655 .
O(1) Gd(1) O(2) 50.68(11) yes 2_655 2_655
O(1) Gd(1) O(2) 124.61(10) yes 2_655 3_665
O(1) Gd(1) O(4) 130.21(14) yes 2_655 4_654
O(1) Gd(1) O(4) 82.24(11) yes 2_655 5_554
O(1) Gd(1) O(4) 141.15(10) yes 2_655 6_664
O(1) Gd(1) O(2) 124.61(10) yes 3_665 .
O(1) Gd(1) O(2) 68.26(12) yes 3_665 2_655
O(1) Gd(1) O(2) 50.66(13) yes 3_665 3_665
O(1) Gd(1) O(4) 82.23(10) yes 3_665 4_654
O(1) Gd(1) O(4) 141.20(15) yes 3_665 5_554
O(1) Gd(1) O(4) 130.16(12) yes 3_665 6_664
O(2) Gd(1) O(2) 115.36(11) yes . 2_655
O(2) Gd(1) O(2) 115.32(12) yes . 3_665
O(2) Gd(1) O(4) 152.08(10) yes . 4_654
O(2) Gd(1) O(4) 79.54(11) yes . 5_554
O(2) Gd(1) O(4) 73.91(11) yes . 6_664
O(2) Gd(1) O(2) 115.35(11) yes 2_655 3_665
O(2) Gd(1) O(4) 79.56(13) yes 2_655 4_654
O(2) Gd(1) O(4) 73.94(12) yes 2_655 5_554
O(2) Gd(1) O(4) 152.11(12) yes 2_655 6_664
O(2) Gd(1) O(4) 73.92(12) yes 3_665 4_654
O(2) Gd(1) O(4) 152.08(10) yes 3_665 5_554
O(2) Gd(1) O(4) 79.52(12) yes 3_665 6_664
O(4) Gd(1) O(4) 82.66(11) yes 4_654 5_554
O(4) Gd(1) O(4) 82.64(13) yes 4_654 6_664
O(4) Gd(1) O(4) 82.65(14) yes 5_554 6_664
O(3) Cu(1) N(1) 85.44(12) yes . .
O(3) Cu(1) N(1) 94.56(12) yes . 7_666
O(3) Cu(1) N(1) 94.56(12) yes 7_666 .
O(3) Cu(1) N(1) 85.44(12) yes 7_666 7_666
N(1) Cu(1) N(1) 180.0(2) yes . 7_666
Gd(1) O(1) C(1) 100.9(3) yes . .
Gd(1) O(2) C(1) 87.0(2) yes . .
Cu(1) O(3) C(4) 114.3(2) yes . .
Gd(1) O(4) C(4) 150.8(3) yes 4_655 .
Cu(1) N(1) C(2) 109.6(2) yes . .
Cu(1) N(1) C(3) 108.2(2) yes . .
C(2) N(1) C(3) 113.2(4) yes . .
O(1) C(1) O(2) 121.4(4) yes . .
O(1) C(1) C(2) 118.1(4) yes . .
O(2) C(1) C(2) 120.5(3) yes . .
N(1) C(2) C(1) 110.7(3) yes . .
N(1) C(3) C(4) 112.3(3) yes . .
O(3) C(4) O(4) 122.8(3) yes . .
O(3) C(4) C(3) 119.0(3) yes . .
O(4) C(4) C(3) 118.2(3) yes . .
Cu(1) N(1) H(5) 108.6 no . .
C(2) N(1) H(5) 108.6 no . .
C(3) N(1) H(5) 108.6 no . .
N(1) C(2) H(1) 109.5 no . .
N(1) C(2) H(2) 109.5 no . .
C(1) C(2) H(1) 109.5 no . .
C(1) C(2) H(2) 109.5 no . .
H(1) C(2) H(2) 108.1 no . .
N(1) C(3) H(3) 109.1 no . .
N(1) C(3) H(4) 109.1 no . .
C(4) C(3) H(3) 109.2 no . .
C(4) C(3) H(4) 109.2 no . .
H(3) C(3) H(4) 107.9 no . .

loop_
_geom_bond_atom_site_label_1
_geom_bond_atom_site_label_2
_geom_bond_distance
_geom_bond_publ_flag
_geom_bond_site_symmetry_2
Gd(1) O(1) 2.394(3) yes .
Gd(1) O(1) 2.393(3) yes 2_655
Gd(1) O(1) 2.393(2) yes 3_665
Gd(1) O(2) 2.696(3) yes .
Gd(1) O(2) 2.695(4) yes 2_655
Gd(1) O(2) 2.696(3) yes 3_665
Gd(1) O(4) 2.334(3) yes 4_654
Gd(1) O(4) 2.334(3) yes 5_554
Gd(1) O(4) 2.335(4) yes 6_664
Cu(1) O(3) 1.958(3) yes .
Cu(1) O(3) 1.958(3) yes 7_666
Cu(1) N(1) 2.012(3) yes .
Cu(1) N(1) 2.012(3) yes 7_666
O(1) C(1) 1.265(4) yes .
O(2) C(1) 1.251(5) yes .
O(3) C(4) 1.267(5) yes .
O(4) C(4) 1.247(5) yes .
N(1) C(2) 1.486(5) yes .
N(1) C(3) 1.477(6) yes .
C(1) C(2) 1.515(7) yes .
C(3) C(4) 1.508(5) yes .
N(1) H(5) 0.910 no .
C(2) H(1) 0.970 no .
C(2) H(2) 0.970 no .
C(3) H(3) 0.970 no .
C(3) H(4) 0.970 no .

loop_
_geom_contact_atom_site_label_1
_geom_contact_atom_site_label_2
_geom_contact_distance
_geom_contact_site_symmetry_2
Cu(1) O(2) 3.594(4) 9_556
O(2) O(5) 3.410(11) .
O(2) O(6) 3.051(17) .
O(2) N(1) 2.958(5) 8_556
O(3) O(5) 3.077(7) 6_665
O(4) O(1) 3.109(4) 6_665
O(4) O(2) 3.230(4) 5_555
O(4) O(2) 3.038(4) 6_665
O(4) O(5) 3.367(10) 6_665
O(4) C(1) 3.303(4) 6_665
O(5) O(2) 3.410(11) .
O(5) O(2) 3.410(11) 12_555
O(5) O(3) 3.077(7) 6_664
O(5) O(3) 3.077(7) 7_666
O(5) O(4) 3.367(10) 6_664
O(5) O(4) 3.367(10) 7_666
O(5) O(6) 3.10(2) .
O(5) O(6) 3.10(2) 12_555
O(5) C(1) 3.566(9) .
O(5) C(1) 3.566(9) 12_555
O(5) C(4) 3.532(9) 6_664
O(5) C(4) 3.532(9) 7_666
O(6) O(2) 3.051(17) .
O(6) O(5) 3.10(2) .
O(6) O(6) 2.35(2) 10_555
O(6) N(1) 3.24(2) 8_556
O(6) C(2) 3.55(2) .
O(6) C(2) 3.54(2) 8_556
O(6) C(3) 3.43(3) 8_556
N(1) O(2) 2.958(6) 9_556
N(1) O(6) 3.235(17) 9_556
C(1) O(5) 3.566(9) .
C(2) O(6) 3.55(2) .
C(2) O(6) 3.54(2) 9_556
C(3) O(2) 3.559(5) 5_555
C(3) O(6) 3.428(18) 9_556
C(4) O(5) 3.532(9) 6_665
O(2) H(4) 3.411 8_556
O(2) H(5) 2.126 8_556
O(5) H(1) 2.917 .
O(5) H(1) 2.917 12_555
O(6) H(1) 3.124 .
O(6) H(2) 3.366 .
O(6) H(2) 3.150 8_556
O(6) H(4) 3.177 5_554
O(6) H(4) 2.831 8_556
O(6) H(5) 2.618 8_556
N(1) H(2) 3.408 9_556
C(1) H(5) 2.886 8_556
C(2) H(2) 3.401 9_556
C(2) H(5) 3.240 8_556
C(3) H(4) 3.391 12_556
H(1) O(5) 2.917 .
H(1) O(6) 3.124 .
H(1) H(2) 2.681 9_556
H(1) H(5) 3.561 8_556
H(2) O(6) 3.366 .
H(2) O(6) 3.150 9_556
H(2) N(1) 3.408 8_556
H(2) C(2) 3.401 8_556
H(2) H(1) 2.681 8_556
H(2) H(5) 2.760 8_556
H(3) O(2) 3.556 5_555
H(4) O(2) 2.911 5_555
H(4) O(2) 3.411 9_556
H(4) O(6) 3.177 5_555
H(4) O(6) 2.831 9_556
H(4) C(3) 3.391 12_556
H(4) H(4) 2.567 12_556
H(4) H(5) 3.379 12_556
H(5) O(2) 2.126 9_556
H(5) O(6) 2.618 9_556
H(5) C(1) 2.886 9_556
H(5) C(2) 3.240 9_556
H(5) H(1) 3.561 9_556
H(5) H(2) 2.760 9_556
H(5) H(4) 3.379 12_556

loop_
_geom_torsion_atom_site_label_1
_geom_torsion_atom_site_label_2
_geom_torsion_atom_site_label_3
_geom_torsion_atom_site_label_4
_geom_torsion
_geom_torsion_site_symmetry_1
_geom_torsion_site_symmetry_3
_geom_torsion_site_symmetry_4
O(1) Gd(1) O(1) C(1) -150.6(2) . 2_655 2_655
O(1) Gd(1) O(1) C(1) -68.6(3) 2_655 . .
O(1) Gd(1) O(1) C(1) -68.6(2) . 3_665 3_665
O(1) Gd(1) O(1) C(1) -150.6(3) 3_665 . .
O(1) Gd(1) O(2) C(1) -0.8(2) . . .
O(2) Gd(1) O(1) C(1) 0.8(2) . . .
O(1) Gd(1) O(2) C(1) 34.2(2) . 2_655 2_655
O(2) Gd(1) O(1) C(1) -95.3(3) 2_655 . .
O(1) Gd(1) O(2) C(1) 95.1(2) . 3_665 3_665
O(2) Gd(1) O(1) C(1) 158.1(3) 3_665 . .
O(1) Gd(1) O(4) C(4) -162.7(6) . 4_654 4_654
O(4) Gd(1) O(1) C(1) 144.3(2) 4_654 . .
O(1) Gd(1) O(4) C(4) 61.9(5) . 5_554 5_554
O(4) Gd(1) O(1) C(1) 2.9(3) 5_554 . .
O(1) Gd(1) O(4) C(4) 132.7(7) . 6_664 6_664
O(4) Gd(1) O(1) C(1) 76.4(3) 6_664 . .
O(1) Gd(1) O(1) C(1) -150.6(2) 2_655 3_665 3_665
O(1) Gd(1) O(1) C(1) -68.6(2) 3_665 2_655 2_655
O(1) Gd(1) O(2) C(1) 95.1(3) 2_655 . .
O(2) Gd(1) O(1) C(1) 158.2(2) . 2_655 2_655
O(1) Gd(1) O(2) C(1) -0.8(2) 2_655 2_655 2_655
O(2) Gd(1) O(1) C(1) 0.8(2) 2_655 2_655 2_655
O(1) Gd(1) O(2) C(1) 34.2(3) 2_655 3_665 3_665
O(2) Gd(1) O(1) C(1) -95.3(2) 3_665 2_655 2_655
O(1) Gd(1) O(4) C(4) 61.9(7) 2_655 4_654 4_654
O(4) Gd(1) O(1) C(1) 2.9(2) 4_654 2_655 2_655
O(1) Gd(1) O(4) C(4) 132.7(5) 2_655 5_554 5_554
O(4) Gd(1) O(1) C(1) 76.4(2) 5_554 2_655 2_655
O(1) Gd(1) O(4) C(4) -162.7(6) 2_655 6_664 6_664
O(4) Gd(1) O(1) C(1) 144.3(2) 6_664 2_655 2_655
O(1) Gd(1) O(2) C(1) 34.2(3) 3_665 . .
O(2) Gd(1) O(1) C(1) -95.3(2) . 3_665 3_665
O(1) Gd(1) O(2) C(1) 95.1(2) 3_665 2_655 2_655
O(2) Gd(1) O(1) C(1) 158.1(2) 2_655 3_665 3_665
O(1) Gd(1) O(2) C(1) -0.8(2) 3_665 3_665 3_665
O(2) Gd(1) O(1) C(1) 0.8(2) 3_665 3_665 3_665
O(1) Gd(1) O(4) C(4) 132.7(7) 3_665 4_654 4_654
O(4) Gd(1) O(1) C(1) 76.3(2) 4_654 3_665 3_665
O(1) Gd(1) O(4) C(4) -162.7(4) 3_665 5_554 5_554
O(4) Gd(1) O(1) C(1) 144.3(2) 5_554 3_665 3_665
O(1) Gd(1) O(4) C(4) 61.9(7) 3_665 6_664 6_664
O(4) Gd(1) O(1) C(1) 2.8(3) 6_664 3_665 3_665
O(2) Gd(1) O(2) C(1) -24.1(2) . 2_655 2_655
O(2) Gd(1) O(2) C(1) 114.3(3) 2_655 . .
O(2) Gd(1) O(2) C(1) 114.3(2) . 3_665 3_665
O(2) Gd(1) O(2) C(1) -24.1(3) 3_665 . .
O(2) Gd(1) O(4) C(4) -62.1(9) . 4_654 4_654
O(4) Gd(1) O(2) C(1) -127.9(3) 4_654 . .
O(2) Gd(1) O(4) C(4) 63.5(5) . 5_554 5_554
O(4) Gd(1) O(2) C(1) -179.2(3) 5_554 . .
O(2) Gd(1) O(4) C(4) -176.1(7) . 6_664 6_664
O(4) Gd(1) O(2) C(1) -93.9(3) 6_664 . .
O(2) Gd(1) O(2) C(1) -24.1(2) 2_655 3_665 3_665
O(2) Gd(1) O(2) C(1) 114.3(2) 3_665 2_655 2_655
O(2) Gd(1) O(4) C(4) 63.5(7) 2_655 4_654 4_654
O(4) Gd(1) O(2) C(1) -179.2(2) 4_654 2_655 2_655
O(2) Gd(1) O(4) C(4) -176.1(5) 2_655 5_554 5_554
O(4) Gd(1) O(2) C(1) -93.9(2) 5_554 2_655 2_655
O(2) Gd(1) O(4) C(4) -62.0(7) 2_655 6_664 6_664
O(4) Gd(1) O(2) C(1) -128.0(2) 6_664 2_655 2_655
O(2) Gd(1) O(4) C(4) -176.1(7) 3_665 4_654 4_654
O(4) Gd(1) O(2) C(1) -93.9(2) 4_654 3_665 3_665
O(2) Gd(1) O(4) C(4) -62.0(6) 3_665 5_554 5_554
O(4) Gd(1) O(2) C(1) -128.0(3) 5_554 3_665 3_665
O(2) Gd(1) O(4) C(4) 63.5(6) 3_665 6_664 6_664
O(4) Gd(1) O(2) C(1) -179.2(2) 6_664 3_665 3_665
O(4) Gd(1) O(4) C(4) -94.9(5) 4_654 5_554 5_554
O(4) Gd(1) O(4) C(4) -11.4(7) 5_554 4_654 4_654
O(4) Gd(1) O(4) C(4) -11.4(6) 4_654 6_664 6_664
O(4) Gd(1) O(4) C(4) -94.9(7) 6_664 4_654 4_654
O(4) Gd(1) O(4) C(4) -94.9(7) 5_554 6_664 6_664
O(4) Gd(1) O(4) C(4) -11.4(5) 6_664 5_554 5_554
O(3) Cu(1) N(1) C(2) -131.6(3) . . .
O(3) Cu(1) N(1) C(3) -7.7(3) . . .
N(1) Cu(1) O(3) C(4) 7.4(3) . . .
O(3) Cu(1) N(1) C(2) -48.4(3) . 7_666 7_666
O(3) Cu(1) N(1) C(3) -172.3(3) . 7_666 7_666
N(1) Cu(1) O(3) C(4) -172.6(3) 7_666 . .
O(3) Cu(1) N(1) C(2) 48.4(3) 7_666 . .
O(3) Cu(1) N(1) C(3) 172.3(3) 7_666 . .
N(1) Cu(1) O(3) C(4) 172.6(3) . 7_666 7_666
O(3) Cu(1) N(1) C(2) 131.6(3) 7_666 7_666 7_666
O(3) Cu(1) N(1) C(3) 7.7(3) 7_666 7_666 7_666
N(1) Cu(1) O(3) C(4) -7.4(3) 7_666 7_666 7_666
Gd(1) O(1) C(1) O(2) -1.6(5) . . .
Gd(1) O(1) C(1) C(2) -178.7(3) . . .
Gd(1) O(2) C(1) O(1) 1.4(4) . . .
Gd(1) O(2) C(1) C(2) 178.5(4) . . .
Cu(1) O(3) C(4) O(4) 174.5(4) . . .
Cu(1) O(3) C(4) C(3) -5.1(6) . . .
Gd(1) O(4) C(4) O(3) -153.0(4) 4_655 . .
Gd(1) O(4) C(4) C(3) 26.6(9) 4_655 . .
Cu(1) N(1) C(2) C(1) 43.4(4) . . .
Cu(1) N(1) C(3) C(4) 7.1(5) . . .
C(2) N(1) C(3) C(4) 128.8(4) . . .
C(3) N(1) C(2) C(1) -77.5(4) . . .
O(1) C(1) C(2) N(1) -7.5(6) . . .
O(2) C(1) C(2) N(1) 175.4(4) . . .
N(1) C(3) C(4) O(3) -1.6(7) . . .
N(1) C(3) C(4) O(4) 178.8(4) . . .
